data_4308220
loop_
_publ_author_name
'Ming-Li Tsai'
'Chung-Hung Hsieh'
'Wen-Feng Liaw'

_publ_section_title
;
Dinitrosyl Iron Complexes (DNICs) Containing S/N/O Ligation:
Transformation of Roussin's Red Ester into the Neutral {Fe(NO)2}10DNICs
;
_journal_name_full 'Inorganic Chemistry'
_journal_page_first 5110
_journal_page_last 5117
_journal_paper_doi 10.1021/ic0702567
_journal_volume 46
_journal_year 2007
_chemical_formula_sum 'C7 H4 Fe N3 O2 S2'
_chemical_formula_weight 282.10
_chemical_name_systematic
; 
 ? 
;
_space_group_IT_number 2
_symmetry_cell_setting triclinic
_symmetry_space_group_name_Hall '-P 1'
_symmetry_space_group_name_H-M 'P -1'
_atom_sites_solution_hydrogens geom
_atom_sites_solution_primary direct
_atom_sites_solution_secondary difmap
_audit_creation_method SHELXL-97
_cell_angle_alpha 69.300(2)
_cell_angle_beta 68.851(2)
_cell_angle_gamma 78.218(3)
_cell_formula_units_Z 2
_cell_length_a 7.3947(15)
_cell_length_b 8.2739(16)
_cell_length_c 9.1533(18)
_cell_measurement_reflns_used 2950
_cell_measurement_temperature 273(2)
_cell_measurement_theta_max 25
_cell_measurement_theta_min 2.5
_cell_volume 486.70(17)
_computing_cell_refinement 'Bruker SMART'
_computing_data_collection 'Bruker SMART'
_computing_data_reduction 'Bruker SAINT'
_computing_molecular_graphics 'Bruker SHELXTL'
_computing_publication_material 'Bruker SHELXTL'
_computing_structure_refinement 'SHELXL-97 (Sheldrick, 1997)'
_computing_structure_solution 'SHELXS-97 (Sheldrick, 1990)'
_diffrn_ambient_temperature 273(2)
_diffrn_measured_fraction_theta_full 0.994
_diffrn_measured_fraction_theta_max 0.994
_diffrn_measurement_device_type 'CCD area detector'
_diffrn_measurement_method 'phi and omega scans'
_diffrn_radiation_monochromator graphite
_diffrn_radiation_source 'fine-focus sealed tube'
_diffrn_radiation_type MoK\a
_diffrn_radiation_wavelength 0.71073
_diffrn_reflns_av_R_equivalents 0.0392
_diffrn_reflns_av_sigmaI/netI 0.0419
_diffrn_reflns_limit_h_max 9
_diffrn_reflns_limit_h_min -9
_diffrn_reflns_limit_k_max 11
_diffrn_reflns_limit_k_min -10
_diffrn_reflns_limit_l_max 12
_diffrn_reflns_limit_l_min -12
_diffrn_reflns_number 5738
_diffrn_reflns_theta_full 28.33
_diffrn_reflns_theta_max 28.33
_diffrn_reflns_theta_min 2.51
_exptl_absorpt_coefficient_mu 1.956
_exptl_absorpt_correction_T_max 0.95588
_exptl_absorpt_correction_T_min 0.73357
_exptl_absorpt_correction_type empirical
_exptl_crystal_colour black
_exptl_crystal_density_diffrn 1.925
_exptl_crystal_density_meas ?
_exptl_crystal_density_method .
_exptl_crystal_description lamellar
_exptl_crystal_F_000 282
_exptl_crystal_size_max 0.30
_exptl_crystal_size_mid 0.20
_exptl_crystal_size_min 0.05
_refine_diff_density_max 0.573
_refine_diff_density_min -0.350
_refine_diff_density_rms 0.089
_refine_ls_extinction_method none
_refine_ls_goodness_of_fit_ref 1.014
_refine_ls_hydrogen_treatment constr
_refine_ls_matrix_type full
_refine_ls_number_parameters 136
_refine_ls_number_reflns 2417
_refine_ls_number_restraints 0
_refine_ls_restrained_S_all 1.014
_refine_ls_R_factor_all 0.0338
_refine_ls_R_factor_gt 0.0291
_refine_ls_shift/su_max 0.001
_refine_ls_shift/su_mean 0.000
_refine_ls_structure_factor_coef Fsqd
_refine_ls_weighting_details 'calc w=1/[\s^2^(Fo^2^)+(0.0403P)^2^+0.0000P] where P=(Fo^2^+2Fc^2^)/3'
_refine_ls_weighting_scheme calc
_refine_ls_wR_factor_gt 0.0732
_refine_ls_wR_factor_ref 0.0748
_reflns_number_gt 2113
_reflns_number_total 2417
_reflns_threshold_expression >2sigma(I)
_cod_data_source_file ic0702567-file004.cif
_cod_data_source_block 06jn59lm
_cod_depositor_comments
;
The following automatic conversions were performed:
'_symmetry_cell_setting' value 'Triclinic' changed to 'triclinic'
according to '/home/saulius/struct/CIF-dictionaries/cif_core.dic'
dictionary named 'cif_core.dic' version 2.4.1 from
2010-06-29.

'_exptl_absorpt_correction_type' value 'Empirical' changed to
'empirical' according to
'/home/saulius/struct/CIF-dictionaries/cif_core.dic' dictionary named
'cif_core.dic' version 2.4.1 from 2010-06-29.

Automatic conversion script
Id: cif_fix_enum 1527 2010-12-29 10:47:43Z saulius 

The following automatic conversions were performed:

'_refine_ls_hydrogen_treatment' value 'contr' was replaced with the
value 'constr' as specified in the replacement file
'src/cod-tools/trunk/data/replacement-values/replacement_values.lst'.

Automatic conversion script
Id: cif_fix_values 5376 2017-05-30 11:51:03Z andrius 
;
_cod_database_code 4308220

loop_
_symmetry_equiv_pos_as_xyz
'x, y, z'
'-x, -y, -z'

loop_
_atom_site_label
_atom_site_type_symbol
_atom_site_fract_x
_atom_site_fract_y
_atom_site_fract_z
_atom_site_U_iso_or_equiv
_atom_site_adp_type
_atom_site_occupancy
_atom_site_symmetry_multiplicity
_atom_site_calc_flag
_atom_site_refinement_flags
_atom_site_disorder_assembly
_atom_site_disorder_group
Fe1 Fe 0.36026(4) 1.73594(4) -1.01309(3) 0.01462(10) Uani 1 1 d . . .
S1 S 0.27625(8) 1.40328(7) -0.52001(6) 0.01824(12) Uani 1 1 d . . .
S2 S 0.53613(7) 1.61303(6) -0.83358(6) 0.01659(12) Uani 1 1 d . . .
O2 O 0.2059(2) 2.07370(19) -0.99777(18) 0.0258(4) Uani 1 1 d . . .
O1 O 0.0228(2) 1.5528(2) -0.8557(2) 0.0331(4) Uani 1 1 d . . .
N3 N 0.4625(2) 1.2770(2) -0.75976(19) 0.0143(3) Uani 1 1 d . . .
N2 N 0.2987(2) 1.9456(2) -1.0182(2) 0.0177(4) Uani 1 1 d . . .
N1 N 0.1676(2) 1.6174(2) -0.9322(2) 0.0185(4) Uani 1 1 d . . .
C1 C 0.4323(3) 1.4195(3) -0.7169(2) 0.0152(4) Uani 1 1 d . . .
C2 C 0.2456(3) 1.1907(3) -0.4892(2) 0.0154(4) Uani 1 1 d . . .
C3 C 0.3568(3) 1.1440(2) -0.6305(2) 0.0140(4) Uani 1 1 d . . .
C4 C 0.3544(3) 0.9765(3) -0.6322(2) 0.0165(4) Uani 1 1 d . . .
C5 C 0.2434(3) 0.8615(3) -0.4929(2) 0.0187(4) Uani 1 1 d . . .
C6 C 0.1331(3) 0.9102(3) -0.3533(2) 0.0192(4) Uani 1 1 d . . .
C7 C 0.1334(3) 1.0751(3) -0.3495(2) 0.0189(4) Uani 1 1 d . . .
H6A H 0.0612 0.8303 -0.2603 0.080 Uiso 1 1 d . . .
H4A H 0.4282 0.9475 -0.7195 0.080 Uiso 1 1 d . . .
H5A H 0.2458 0.7547 -0.4985 0.080 Uiso 1 1 d . . .
H7A H 0.0562 1.1086 -0.2506 0.080 Uiso 1 1 d . . .

loop_
_atom_site_aniso_label
_atom_site_aniso_U_11
_atom_site_aniso_U_22
_atom_site_aniso_U_33
_atom_site_aniso_U_23
_atom_site_aniso_U_13
_atom_site_aniso_U_12
Fe1 0.01596(16) 0.01293(16) 0.01382(16) -0.00481(11) -0.00259(11) -0.00145(11)
S1 0.0223(3) 0.0152(3) 0.0155(2) -0.0071(2) -0.0015(2) -0.0020(2)
S2 0.0205(3) 0.0136(2) 0.0164(2) -0.00419(19) -0.0058(2) -0.00389(19)
O2 0.0284(9) 0.0153(8) 0.0259(8) -0.0082(6) 0.0011(7) -0.0002(6)
O1 0.0243(9) 0.0386(11) 0.0345(9) -0.0089(8) -0.0031(7) -0.0143(8)
N3 0.0158(8) 0.0126(8) 0.0137(8) -0.0025(6) -0.0049(6) -0.0024(6)
N2 0.0190(9) 0.0159(9) 0.0158(8) -0.0045(7) -0.0028(7) -0.0022(7)
N1 0.0179(9) 0.0182(9) 0.0181(8) -0.0058(7) -0.0043(7) -0.0010(7)
C1 0.0146(9) 0.0177(10) 0.0135(9) -0.0046(8) -0.0050(7) -0.0013(7)
C2 0.0157(9) 0.0135(9) 0.0173(10) -0.0053(8) -0.0057(8) 0.0003(7)
C3 0.0128(9) 0.0142(9) 0.0145(9) -0.0031(7) -0.0053(7) -0.0008(7)
C4 0.0165(9) 0.0169(10) 0.0170(9) -0.0073(8) -0.0045(8) -0.0009(8)
C5 0.0187(10) 0.0158(10) 0.0223(10) -0.0041(8) -0.0084(8) -0.0029(8)
C6 0.0177(10) 0.0175(10) 0.0193(10) -0.0014(8) -0.0054(8) -0.0035(8)
C7 0.0170(10) 0.0209(11) 0.0161(10) -0.0039(8) -0.0034(8) -0.0021(8)

loop_
_atom_type_symbol
_atom_type_description
_atom_type_scat_dispersion_real
_atom_type_scat_dispersion_imag
_atom_type_scat_source
N N 0.0061 0.0033 'International Tables Vol C Tables 4.2.6.8 and 6.1.1.4'
H H 0.0000 0.0000 'International Tables Vol C Tables 4.2.6.8 and 6.1.1.4'
O O 0.0106 0.0060 'International Tables Vol C Tables 4.2.6.8 and 6.1.1.4'
S S 0.1246 0.1234 'International Tables Vol C Tables 4.2.6.8 and 6.1.1.4'
Fe Fe 0.3463 0.8444 'International Tables Vol C Tables 4.2.6.8 and 6.1.1.4'
C C 0.0033 0.0016 'International Tables Vol C Tables 4.2.6.8 and 6.1.1.4'

loop_
_geom_angle_atom_site_label_1
_geom_angle_atom_site_label_2
_geom_angle_atom_site_label_3
_geom_angle
_geom_angle_site_symmetry_1
_geom_angle_site_symmetry_3
_geom_angle_publ_flag
N1 Fe1 N2 113.35(8) . . ?
N1 Fe1 N3 114.39(8) . 2_683 ?
N2 Fe1 N3 109.67(7) . 2_683 ?
N1 Fe1 S2 104.05(6) . . ?
N2 Fe1 S2 107.22(6) . . ?
N3 Fe1 S2 107.60(5) 2_683 . ?
C1 S1 C2 90.53(10) . . ?
C1 S2 Fe1 102.40(7) . . ?
C1 N3 C3 110.78(16) . . ?
C1 N3 Fe1 122.20(14) . 2_683 ?
C3 N3 Fe1 127.02(13) . 2_683 ?
O2 N2 Fe1 161.21(16) . . ?
O1 N1 Fe1 167.37(17) . . ?
N3 C1 S1 114.79(15) . . ?
N3 C1 S2 127.08(15) . . ?
S1 C1 S2 118.11(12) . . ?
C7 C2 C3 122.09(19) . . ?
C7 C2 S1 128.44(16) . . ?
C3 C2 S1 109.47(15) . . ?
C4 C3 C2 119.10(18) . . ?
C4 C3 N3 126.47(18) . . ?
C2 C3 N3 114.43(18) . . ?
C5 C4 C3 118.74(18) . . ?
C5 C4 H4A 122.9 . . ?
C3 C4 H4A 118.3 . . ?
C4 C5 C6 121.43(19) . . ?
C4 C5 H5A 116.2 . . ?
C6 C5 H5A 122.4 . . ?
C7 C6 C5 120.63(19) . . ?
C7 C6 H6A 119.3 . . ?
C5 C6 H6A 120.1 . . ?
C6 C7 C2 118.00(19) . . ?
C6 C7 H7A 120.4 . . ?
C2 C7 H7A 121.6 . . ?

loop_
_geom_bond_atom_site_label_1
_geom_bond_atom_site_label_2
_geom_bond_distance
_geom_bond_site_symmetry_2
_geom_bond_publ_flag
Fe1 N1 1.6840(18) . ?
Fe1 N2 1.6897(18) . ?
Fe1 N3 2.0459(17) 2_683 ?
Fe1 S2 2.2904(6) . ?
S1 C1 1.729(2) . ?
S1 C2 1.729(2) . ?
S2 C1 1.731(2) . ?
O2 N2 1.174(2) . ?
O1 N1 1.162(2) . ?
N3 C1 1.324(3) . ?
N3 C3 1.409(2) . ?
N3 Fe1 2.0459(17) 2_683 ?
C2 C7 1.390(3) . ?
C2 C3 1.398(3) . ?
C3 C4 1.395(3) . ?
C4 C5 1.382(3) . ?
C4 H4A 0.8730 . ?
C5 C6 1.392(3) . ?
C5 H5A 0.8990 . ?
C6 C7 1.377(3) . ?
C6 H6A 0.9290 . ?
C7 H7A 0.9812 . ?
